data_7242019
loop_
_publ_author_name
'Wang, Xiangmei'
'Gao, Zeliang'
'Wang, Chunyan'
'Guo, Xiaojie'
'Sun, Youxuan'
'Jia, Yu'
'Tao, Xutang'

_publ_section_title
;
 Design, growth, and characterization of Y2Mo4O15 crystals for Raman laser
 applications
;
_journal_issue 2
_journal_name_full 'RSC Advances'
_journal_page_first 1164
_journal_page_last 1171
_journal_paper_doi 10.1039/D0RA08609F
_journal_volume 11
_journal_year 2021
_chemical_formula_moiety '0.5(Mo8 O30 Y4)'
_chemical_formula_sum 'Mo4 O15 Y2'
_chemical_formula_weight 801.58
_space_group_crystal_system monoclinic
_space_group_IT_number 14
_space_group_name_Hall '-P 2ybc'
_space_group_name_H-M_alt 'P 1 21/c 1'
_atom_sites_solution_primary dual
_audit_creation_date 2020-07-21
_audit_creation_method
;
Olex2 1.2
(compiled 2018.05.29 svn.r3508 for OlexSys, GUI svn.r5506)
;
_audit_update_record
;
2020-09-03 deposited with the CCDC.	2020-11-19 downloaded from the CCDC.
;
_cell_angle_alpha 90
_cell_angle_beta 105.512(7)
_cell_angle_gamma 90
_cell_formula_units_Z 2
_cell_length_a 6.8110(4)
_cell_length_b 9.5833(6)
_cell_length_c 10.5124(7)
_cell_measurement_reflns_used 2980
_cell_measurement_temperature 292.99(10)
_cell_measurement_theta_max 30.3230
_cell_measurement_theta_min 2.9030
_cell_volume 661.17(8)
_computing_cell_refinement 'CrysAlisPro 1.171.39.30d (Rigaku OD, 2017)'
_computing_data_collection 'CrysAlisPro 1.171.39.30d (Rigaku OD, 2017)'
_computing_data_reduction 'CrysAlisPro 1.171.39.30d (Rigaku OD, 2017)'
_computing_molecular_graphics 'Olex2 (Dolomanov et al., 2009)'
_computing_publication_material 'Olex2 (Dolomanov et al., 2009)'
_computing_structure_refinement 'ShelXL (Sheldrick, 2015)'
_computing_structure_solution 'ShelXT (Sheldrick, 2015)'
_diffrn_ambient_environment air
_diffrn_ambient_temperature 292.99(10)
_diffrn_detector 'CCD plate'
_diffrn_detector_area_resol_mean 28.5714
_diffrn_detector_type HyPix
_diffrn_measured_fraction_theta_full 0.998
_diffrn_measured_fraction_theta_max 0.993
_diffrn_measurement_details
;
List of Runs (angles in degrees, time in seconds):

  # Type    Start    End  Width  t~exp~   \w     \q     \k     \f   Frames
#--------------------------------------------------------------------------
  1  \w    -27.00   4.00   1.00    0.58    --    5.65 -17.00 -51.00   31
  2  \w    -66.00 -32.00   1.00    0.58    --    5.65 -17.00 -51.00   34
  3  \w    -64.00  28.00   1.00    0.58    --    5.65 -77.00 120.00   92
  4  \w    -21.00  29.00   1.00    0.58    --   -4.56 -99.00  30.00   50
  5  \w    -43.00 -18.00   1.00    0.58    --   -4.56 -17.00 -51.00   25
  6  \w     27.00  60.00   1.00    0.58    --   -4.56  17.00 118.00   33
;
_diffrn_measurement_device 'four-circle diffractometer'
_diffrn_measurement_device_type 'XtaLAB Synergy, Dualflex, HyPix'
_diffrn_measurement_method '\w scans'
_diffrn_measurement_specimen_support 'Mitegen 50um'
_diffrn_orient_matrix_type 'CrysAlisPro convention (1999,Acta A55,543-557)'
_diffrn_orient_matrix_UB_11 0.0480271000
_diffrn_orient_matrix_UB_12 -0.0128244000
_diffrn_orient_matrix_UB_13 -0.0509695000
_diffrn_orient_matrix_UB_21 -0.0967948000
_diffrn_orient_matrix_UB_22 -0.0085149000
_diffrn_orient_matrix_UB_23 -0.0458012000
_diffrn_orient_matrix_UB_31 -0.0029900000
_diffrn_orient_matrix_UB_32 0.0723977000
_diffrn_orient_matrix_UB_33 -0.0143943000
_diffrn_radiation_collimation 0.3
_diffrn_radiation_monochromator mirror
_diffrn_radiation_probe x-ray
_diffrn_radiation_type MoK\a
_diffrn_radiation_wavelength 0.71073
_diffrn_reflns_av_R_equivalents 0.1013
_diffrn_reflns_av_unetI/netI 0.0859
_diffrn_reflns_Laue_measured_fraction_full 0.998
_diffrn_reflns_Laue_measured_fraction_max 0.993
_diffrn_reflns_limit_h_max 8
_diffrn_reflns_limit_h_min -8
_diffrn_reflns_limit_k_max 10
_diffrn_reflns_limit_k_min -11
_diffrn_reflns_limit_l_max 13
_diffrn_reflns_limit_l_min -13
_diffrn_reflns_number 5250
_diffrn_reflns_point_group_measured_fraction_full 0.998
_diffrn_reflns_point_group_measured_fraction_max 0.993
_diffrn_reflns_theta_full 25.242
_diffrn_reflns_theta_max 26.372
_diffrn_reflns_theta_min 2.926
_diffrn_source 'micro-focus sealed X-ray tube'
_diffrn_source_current 24.0
_diffrn_source_power 1.2
_diffrn_source_target Mo
_diffrn_source_type 'PhotonJet (Mo) X-ray Source'
_diffrn_source_voltage 50.0
_exptl_absorpt_coefficient_mu 12.429
_exptl_absorpt_correction_T_max 1.00000
_exptl_absorpt_correction_T_min 0.25671
_exptl_absorpt_correction_type multi-scan
_exptl_absorpt_process_details
;
CrysAlisPro 1.171.39.30d (Rigaku Oxford Diffraction, 2017)
Empirical absorption correction using spherical harmonics,
 implemented in SCALE3 ABSPACK scaling algorithm.
;
_exptl_crystal_colour 'clear light colourless'
_exptl_crystal_colour_lustre clear
_exptl_crystal_colour_modifier light
_exptl_crystal_colour_primary colourless
_exptl_crystal_density_diffrn 4.026
_exptl_crystal_description block
_exptl_crystal_F_000 732
_exptl_crystal_size_max 0.05
_exptl_crystal_size_mid 0.04
_exptl_crystal_size_min 0.02
_refine_diff_density_max 2.188
_refine_diff_density_min -2.120
_refine_diff_density_rms 0.444
_refine_ls_extinction_coef 0.257(11)
_refine_ls_extinction_expression Fc^*^=kFc[1+0.001xFc^2^\l^3^/sin(2\q)]^-1/4^
_refine_ls_extinction_method 'SHELXL-2018/3 (Sheldrick 2018)'
_refine_ls_goodness_of_fit_ref 1.076
_refine_ls_hydrogen_treatment undef
_refine_ls_matrix_type full
_refine_ls_number_parameters 98
_refine_ls_number_reflns 1342
_refine_ls_number_restraints 0
_refine_ls_restrained_S_all 1.076
_refine_ls_R_factor_all 0.0563
_refine_ls_R_factor_gt 0.0531
_refine_ls_shift/su_max 0.000
_refine_ls_shift/su_mean 0.000
_refine_ls_structure_factor_coef Fsqd
_refine_ls_weighting_details 'w=1/[\s^2^(Fo^2^)+(0.0771P)^2^] where P=(Fo^2^+2Fc^2^)/3'
_refine_ls_weighting_scheme calc
_refine_ls_wR_factor_gt 0.1280
_refine_ls_wR_factor_ref 0.1306
_reflns_Friedel_coverage 0.000
_reflns_number_gt 1217
_reflns_number_total 1342
_reflns_threshold_expression 'I > 2\s(I)'
_cod_data_source_file d0ra08609f2.cif
_cod_data_source_block 200721a
_cod_database_code 7242019
_shelx_shelxl_version_number 2018/3
_chemical_oxdiff_formula MoYO
_shelx_space_group_comment
;
The symmetry employed for this shelxl refinement is uniquely defined
by the following loop, which should always be used as a source of
symmetry information in preference to the above space-group names.
They are only intended as comments.
;
_shelx_estimated_absorpt_t_max 0.789
_shelx_estimated_absorpt_t_min 0.575
_reflns_odcompleteness_completeness 99.10
_reflns_odcompleteness_iscentric 1
_reflns_odcompleteness_theta 26.32
_olex2_refinement_description
;
;
_olex2_submission_special_instructions 'No special instructions were received'
_oxdiff_exptl_absorpt_empirical_details
;
Empirical correction (ABSPACK) includes:
- Absorption correction using spherical harmonics
- Frame scaling
;
_oxdiff_exptl_absorpt_empirical_full_max 2.224
_oxdiff_exptl_absorpt_empirical_full_min 0.540

loop_
_space_group_symop_operation_xyz
'x, y, z'
'-x, y+1/2, -z+1/2'
'-x, -y, -z'
'x, -y-1/2, z-1/2'

loop_
_atom_site_label
_atom_site_type_symbol
_atom_site_fract_x
_atom_site_fract_y
_atom_site_fract_z
_atom_site_U_iso_or_equiv
_atom_site_adp_type
_atom_site_occupancy
_atom_site_site_symmetry_order
_atom_site_calc_flag
_atom_site_refinement_flags_posn
_atom_site_refinement_flags_adp
_atom_site_refinement_flags_occupancy
_atom_site_disorder_assembly
_atom_site_disorder_group
Mo1 Mo 0.41840(12) 0.74323(7) 0.48880(7) 0.0121(4) Uani 1 1 d . . . . .
Mo2 Mo 0.87906(11) 0.59534(8) 0.84388(7) 0.0127(4) Uani 1 1 d . . . . .
Y1 Y 0.71252(13) 0.97708(8) 0.77670(8) 0.0117(4) Uani 1 1 d . . . . .
O1 O 1.000000 0.500000 1.000000 0.025(2) Uani 1 2 d S T P . .
O2 O 0.2542(11) 0.8641(7) 0.3822(6) 0.0193(14) Uani 1 1 d . . . . .
O3 O 0.5227(11) 0.6261(7) 0.3976(6) 0.0214(15) Uani 1 1 d . . . . .
O4 O 0.9458(10) 0.5283(7) 0.7079(7) 0.0191(14) Uani 1 1 d . . . . .
O5 O 0.8891(11) 0.7762(7) 0.8544(7) 0.0206(15) Uani 1 1 d . . . . .
O6 O 0.6220(10) 0.5574(7) 0.8163(7) 0.0200(14) Uani 1 1 d . . . . .
O7 O 0.6175(11) 0.8321(7) 0.6015(6) 0.0223(15) Uani 1 1 d . . . . .
O8 O 0.2791(10) 0.6525(7) 0.5801(6) 0.0205(15) Uani 1 1 d . . . . .

loop_
_atom_site_aniso_label
_atom_site_aniso_U_11
_atom_site_aniso_U_22
_atom_site_aniso_U_33
_atom_site_aniso_U_23
_atom_site_aniso_U_13
_atom_site_aniso_U_12
Mo1 0.0125(5) 0.0143(5) 0.0097(5) 0.0002(2) 0.0032(4) 0.0013(2)
Mo2 0.0104(5) 0.0150(5) 0.0117(5) 0.0004(2) 0.0012(4) 0.0008(3)
Y1 0.0112(6) 0.0135(5) 0.0106(5) 0.0005(3) 0.0031(4) 0.0002(3)
O1 0.019(6) 0.029(5) 0.022(5) 0.014(4) -0.003(4) -0.001(4)
O2 0.019(4) 0.019(3) 0.021(3) 0.006(2) 0.008(3) -0.002(3)
O3 0.023(4) 0.023(3) 0.020(3) -0.006(2) 0.010(3) 0.001(3)
O4 0.010(3) 0.031(4) 0.017(3) -0.010(3) 0.005(3) -0.001(3)
O5 0.015(4) 0.021(3) 0.024(3) 0.004(2) 0.003(3) 0.005(2)
O6 0.008(3) 0.032(4) 0.022(3) -0.006(3) 0.008(3) 0.000(3)
O7 0.023(4) 0.026(4) 0.016(3) -0.008(3) 0.002(3) -0.002(3)
O8 0.018(4) 0.028(3) 0.019(3) 0.011(3) 0.010(3) 0.011(3)

loop_
_atom_type_symbol
_atom_type_description
_atom_type_scat_dispersion_real
_atom_type_scat_dispersion_imag
_atom_type_scat_source
Mo Mo -1.6832 0.6857 'International Tables Vol C Tables 4.2.6.8 and 6.1.1.4'
O O 0.0106 0.0060 'International Tables Vol C Tables 4.2.6.8 and 6.1.1.4'
Y Y -2.7962 3.5667 'International Tables Vol C Tables 4.2.6.8 and 6.1.1.4'

loop_
_geom_angle_atom_site_label_1
_geom_angle_atom_site_label_2
_geom_angle_atom_site_label_3
_geom_angle
_geom_angle_site_symmetry_1
_geom_angle_site_symmetry_3
_geom_angle_publ_flag
O3 Mo1 O2 110.6(3) . . ?
O3 Mo1 O7 109.1(3) . . ?
O3 Mo1 O8 110.0(3) . . ?
O7 Mo1 O2 110.4(3) . . ?
O8 Mo1 O2 109.0(3) . . ?
O8 Mo1 O7 107.7(3) . . ?
O1 Mo2 Y1 87.35(3) . 2_746 ?
O1 Mo2 O2 75.14(16) . 4_676 ?
O2 Mo2 Y1 40.75(14) 4_676 2_746 ?
O4 Mo2 Y1 35.1(2) . 2_746 ?
O4 Mo2 O1 113.1(2) . . ?
O4 Mo2 O2 73.1(3) . 4_676 ?
O4 Mo2 O5 114.1(3) . . ?
O4 Mo2 O6 105.1(3) . . ?
O5 Mo2 Y1 108.7(2) . 2_746 ?
O5 Mo2 O1 115.6(2) . . ?
O5 Mo2 O2 79.3(3) . 4_676 ?
O6 Mo2 Y1 136.7(2) . 2_746 ?
O6 Mo2 O1 103.5(2) . . ?
O6 Mo2 O2 176.8(3) . 4_676 ?
O6 Mo2 O5 103.9(3) . . ?
O2 Y1 Mo2 44.99(18) 3_676 2_756 ?
O2 Y1 O4 68.0(2) 3_676 2_756 ?
O2 Y1 O6 75.9(2) 3_676 2_656 ?
O3 Y1 Mo2 163.98(18) 4_576 2_756 ?
O3 Y1 O2 150.6(3) 4_576 3_676 ?
O3 Y1 O4 139.3(2) 4_576 2_756 ?
O3 Y1 O5 76.0(2) 4_576 . ?
O3 Y1 O6 75.1(2) 4_576 2_656 ?
O4 Y1 Mo2 25.21(16) 2_756 2_756 ?
O4 Y1 O6 142.5(2) 2_756 2_656 ?
O5 Y1 Mo2 90.51(17) . 2_756 ?
O5 Y1 O2 131.6(2) . 3_676 ?
O5 Y1 O4 74.6(2) . 2_756 ?
O5 Y1 O6 141.0(2) . 2_656 ?
O6 Y1 Mo2 120.83(15) 2_656 2_756 ?
O7 Y1 Mo2 89.21(18) . 2_756 ?
O7 Y1 O2 83.0(2) . 3_676 ?
O7 Y1 O3 96.1(3) . 4_576 ?
O7 Y1 O4 104.4(2) . 2_756 ?
O7 Y1 O5 77.5(3) . . ?
O7 Y1 O6 80.1(3) . 2_656 ?
O8 Y1 Mo2 96.83(16) 2_656 2_756 ?
O8 Y1 O2 90.1(2) 2_656 3_676 ?
O8 Y1 O3 82.3(2) 2_656 4_576 ?
O8 Y1 O4 87.2(2) 2_656 2_756 ?
O8 Y1 O5 118.1(2) 2_656 . ?
O8 Y1 O6 83.2(2) 2_656 2_656 ?
O8 Y1 O7 163.1(3) 2_656 . ?
Mo2 O1 Mo2 180.0 3_767 . ?
Mo1 O2 Mo2 130.0(3) . 4_475 ?
Mo1 O2 Y1 135.6(4) . 3_676 ?
Y1 O2 Mo2 94.3(2) 3_676 4_475 ?
Mo1 O3 Y1 164.7(4) . 4_575 ?
Mo2 O4 Y1 119.7(3) . 2_746 ?
Mo2 O5 Y1 143.6(4) . . ?
Mo2 O6 Y1 163.5(4) . 2_646 ?
Mo1 O7 Y1 147.8(4) . . ?
Mo1 O8 Y1 144.9(4) . 2_646 ?

loop_
_geom_bond_atom_site_label_1
_geom_bond_atom_site_label_2
_geom_bond_distance
_geom_bond_site_symmetry_2
_geom_bond_publ_flag
Mo1 O2 1.783(7) . ?
Mo1 O3 1.746(6) . ?
Mo1 O7 1.763(7) . ?
Mo1 O8 1.750(6) . ?
Mo2 Y1 3.5377(11) 2_746 ?
Mo2 O1 1.8665(7) . ?
Mo2 O2 2.508(7) 4_676 ?
Mo2 O4 1.735(6) . ?
Mo2 O5 1.737(7) . ?
Mo2 O6 1.735(6) . ?
Y1 O2 2.316(6) 3_676 ?
Y1 O3 2.268(6) 4_576 ?
Y1 O4 2.342(7) 2_756 ?
Y1 O5 2.301(7) . ?
Y1 O6 2.355(7) 2_656 ?
Y1 O7 2.260(6) . ?
Y1 O8 2.247(6) 2_656 ?
